data_7032931
loop_
_publ_author_name
'Feng, Xun'
'Feng, Yu-Quan'
'Chen, Jun Jing'
'Ng, Seik-Weng'
'Wang, Li-Ya'
'Guo, Jin-Zhong'

_publ_section_title
;
 Reticular three-dimensional 3d-4f frameworks constructed through
 substituted imidazole-dicarboxylate: syntheses, luminescence and magnetic
 properties study.
;
_journal_issue 2
_journal_name_full 'Dalton transactions (Cambridge, England : 2003)'
_journal_page_first 804
_journal_page_last 816
_journal_paper_doi 10.1039/c4dt02047b
_journal_volume 44
_journal_year 2015
_chemical_formula_sum 'C12 H15 Co Dy N4 O12'
_chemical_formula_weight 628.71
_chemical_name_systematic
; 
 ? 
;
_space_group_IT_number 15
_symmetry_cell_setting monoclinic
_symmetry_space_group_name_Hall '-C 2yc'
_symmetry_space_group_name_H-M 'C 1 2/c 1'
_atom_sites_solution_hydrogens geom
_atom_sites_solution_primary direct
_atom_sites_solution_secondary difmap
_audit_creation_method SHELXL-97
_cell_angle_alpha 90.00
_cell_angle_beta 114.6250(10)
_cell_angle_gamma 90.00
_cell_formula_units_Z 8
_cell_length_a 24.3237(17)
_cell_length_b 9.1523(6)
_cell_length_c 19.0813(13)
_cell_measurement_reflns_used 6670
_cell_measurement_temperature 293(2)
_cell_measurement_theta_max 28.1667
_cell_measurement_theta_min 2.3483
_cell_volume 3861.5(5)
_computing_cell_refinement 'SAINT (Bruker, 2011)'
_computing_data_collection 'APEX2 (Bruker, 2011)'
_computing_data_reduction SAINT
_computing_molecular_graphics 'X-Seed (Barbour, 2001)'
_computing_publication_material 'publCIF (Westrip, 2010)'
_computing_structure_refinement 'SHELXL-97 (Sheldrick, 2008)'
_computing_structure_solution 'SHELXS-97 (Sheldrick, 2008)'
_diffrn_ambient_temperature 293(2)
_diffrn_measured_fraction_theta_full 0.993
_diffrn_measured_fraction_theta_max 0.993
_diffrn_measurement_device_type 'Bruker SMART APEX diffractometer'
_diffrn_measurement_method '\w scans'
_diffrn_radiation_monochromator graphite
_diffrn_radiation_source 'fine-focus sealed tube'
_diffrn_radiation_type MoK\a
_diffrn_radiation_wavelength 0.71073
_diffrn_reflns_av_R_equivalents 0.0368
_diffrn_reflns_av_sigmaI/netI 0.0375
_diffrn_reflns_limit_h_max 31
_diffrn_reflns_limit_h_min -31
_diffrn_reflns_limit_k_max 11
_diffrn_reflns_limit_k_min -11
_diffrn_reflns_limit_l_max 24
_diffrn_reflns_limit_l_min -24
_diffrn_reflns_number 16179
_diffrn_reflns_theta_full 27.49
_diffrn_reflns_theta_max 27.49
_diffrn_reflns_theta_min 2.35
_exptl_absorpt_coefficient_mu 4.770
_exptl_absorpt_correction_T_max 0.5548
_exptl_absorpt_correction_T_min 0.4067
_exptl_absorpt_correction_type multi-scan
_exptl_absorpt_process_details 'SADABS (Sheldrick, 1996)'
_exptl_crystal_colour 'light red'
_exptl_crystal_density_diffrn 2.163
_exptl_crystal_density_method 'not measured'
_exptl_crystal_description prism
_exptl_crystal_F_000 2432
_exptl_crystal_size_max 0.23
_exptl_crystal_size_mid 0.18
_exptl_crystal_size_min 0.14
_refine_diff_density_max 2.836
_refine_diff_density_min -1.152
_refine_diff_density_rms 0.240
_refine_ls_extinction_method none
_refine_ls_goodness_of_fit_ref 1.101
_refine_ls_hydrogen_treatment constr
_refine_ls_matrix_type full
_refine_ls_number_parameters 267
_refine_ls_number_reflns 4401
_refine_ls_number_restraints 12
_refine_ls_restrained_S_all 1.111
_refine_ls_R_factor_all 0.0485
_refine_ls_R_factor_gt 0.0423
_refine_ls_shift/su_max 0.001
_refine_ls_shift/su_mean 0.000
_refine_ls_structure_factor_coef Fsqd
_refine_ls_weighting_details 'calc w=1/[\s^2^(Fo^2^)+(0.0702P)^2^+46.0802P] where P=(Fo^2^+2Fc^2^)/3'
_refine_ls_weighting_scheme calc
_refine_ls_wR_factor_gt 0.1240
_refine_ls_wR_factor_ref 0.1286
_reflns_number_gt 3823
_reflns_number_total 4401
_reflns_threshold_expression >2sigma(I)
_cod_data_source_file c4dt02047b3.cif
_cod_data_source_block dy
_cod_depositor_comments
;
The following automatic conversions were performed:

'_exptl_absorpt_correction_type' value 'Multi-scan' changed to
'multi-scan' according to
/usr/data/users/saulius/crontab/automatic-downloads/rss-feeds/RSC/lib/dictionaries/cif_core.dic
dictionary named 'cif_core.dic' version 2.4.2 from 2011-04-26.

Automatic conversion script
Id: cif_fix_values 2827 2014-09-09 07:05:25Z andrius 

 Adding full bibliography for 7032926--7032931.cif.
;
_cod_original_sg_symbol_H-M 'C 2/c'
_cod_database_code 7032931

loop_
_symmetry_equiv_pos_as_xyz
'x, y, z'
'-x, y, -z+1/2'
'x+1/2, y+1/2, z'
'-x+1/2, y+1/2, -z+1/2'
'-x, -y, -z'
'x, -y, z-1/2'
'-x+1/2, -y+1/2, -z'
'x+1/2, -y+1/2, z-1/2'

loop_
_atom_site_label
_atom_site_type_symbol
_atom_site_fract_x
_atom_site_fract_y
_atom_site_fract_z
_atom_site_U_iso_or_equiv
_atom_site_adp_type
_atom_site_occupancy
_atom_site_symmetry_multiplicity
_atom_site_calc_flag
_atom_site_refinement_flags
Dy1 Dy 0.542466(12) 0.69471(3) 0.494620(16) 0.01902(12) Uani 1 1 d .
Co1 Co 0.71135(4) 0.48810(10) 0.33688(5) 0.0208(2) Uani 1 1 d .
O1 O 0.6155(3) 0.6465(6) 0.4559(4) 0.0416(14) Uani 1 1 d .
O2 O 0.6672(2) 0.6305(6) 0.3847(3) 0.0332(11) Uani 1 1 d .
O3 O 0.5471(2) 0.4319(5) 0.4951(3) 0.0246(10) Uani 1 1 d .
O4 O 0.5402(2) 0.1945(5) 0.4815(3) 0.0304(11) Uani 1 1 d .
O5 O 0.6103(2) 0.8767(6) 0.5539(3) 0.0343(12) Uani 1 1 d .
O6 O 0.6981(2) 0.9799(5) 0.5749(3) 0.0270(10) Uani 1 1 d .
O7 O 0.5784(2) 0.6328(6) 0.6224(3) 0.0312(11) Uani 1 1 d .
O8 O 0.6229(2) 0.5434(6) 0.7408(3) 0.0288(10) Uani 1 1 d .
O1W O 0.5175(3) 0.9121(6) 0.4164(3) 0.0407(13) Uani 1 1 d .
H11 H 0.5417 0.9792 0.4400 0.061 Uiso 1 1 d R
H12 H 0.4820 0.9381 0.4073 0.061 Uiso 1 1 d R
O2W O 0.4803(2) 0.6300(6) 0.3665(3) 0.0458(15) Uani 1 1 d .
H21 H 0.4598 0.5559 0.3661 0.069 Uiso 1 1 d R
H22 H 0.5020 0.6112 0.3430 0.069 Uiso 1 1 d R
O3W O 0.4347(2) 1.0532(6) 0.2953(3) 0.134(5) Uani 1 1 d RU
H31 H 0.4247 0.9952 0.2579 0.201 Uiso 1 1 d R
H32 H 0.4492 1.1298 0.2856 0.201 Uiso 1 1 d R
O4W O 0.4059(2) 0.8595(6) 0.1795(3) 0.219(8) Uani 1 1 d RU
H41 H 0.3799 0.7931 0.1696 0.329 Uiso 1 1 d R
H42 H 0.3976 0.9149 0.1413 0.329 Uiso 1 1 d R
N1 N 0.6833(3) 0.3430(7) 0.4039(3) 0.0257(12) Uani 1 1 d .
N2 N 0.6417(3) 0.1776(6) 0.4491(4) 0.0284(13) Uani 1 1 d .
H2 H 0.6329 0.0917 0.4625 0.034 Uiso 1 1 calc R
N3 N 0.7582(2) 0.8363(6) 0.7074(3) 0.0234(11) Uani 1 1 d .
N4 N 0.7300(3) 0.6670(6) 0.7694(3) 0.0239(11) Uani 1 1 d .
C1 C 0.6417(3) 0.5739(7) 0.4225(4) 0.0242(13) Uani 1 1 d .
C2 C 0.6446(3) 0.4117(7) 0.4289(4) 0.0214(12) Uani 1 1 d .
C3 C 0.6169(3) 0.3092(8) 0.4565(4) 0.0263(14) Uani 1 1 d .
C4 C 0.5658(3) 0.3127(7) 0.4794(4) 0.0209(12) Uani 1 1 d .
C5 C 0.6814(3) 0.2021(8) 0.4180(4) 0.0285(15) Uani 1 1 d .
C6 C 0.7161(4) 0.0856(10) 0.4013(6) 0.046(2) Uani 1 1 d .
H6A H 0.7574 0.1159 0.4180 0.070 Uiso 1 1 calc R
H6B H 0.6989 0.0668 0.3469 0.070 Uiso 1 1 calc R
H6C H 0.7145 -0.0018 0.4282 0.070 Uiso 1 1 calc R
C7 C 0.6669(3) 0.8908(7) 0.5928(4) 0.0234(13) Uani 1 1 d .
C8 C 0.6984(3) 0.8050(7) 0.6637(4) 0.0218(13) Uani 1 1 d .
C9 C 0.6809(3) 0.7003(7) 0.7032(4) 0.0216(13) Uani 1 1 d .
C10 C 0.6243(3) 0.6218(8) 0.6877(4) 0.0232(13) Uani 1 1 d .
C11 C 0.7746(3) 0.7518(9) 0.7696(4) 0.0265(14) Uani 1 1 d .
C12 C 0.8369(4) 0.7522(13) 0.8327(5) 0.051(2) Uani 1 1 d .
H12A H 0.8659 0.7578 0.8109 0.077 Uiso 1 1 calc R
H12B H 0.8432 0.6641 0.8623 0.077 Uiso 1 1 calc R
H12C H 0.8415 0.8351 0.8656 0.077 Uiso 1 1 calc R

loop_
_atom_site_aniso_label
_atom_site_aniso_U_11
_atom_site_aniso_U_22
_atom_site_aniso_U_33
_atom_site_aniso_U_23
_atom_site_aniso_U_13
_atom_site_aniso_U_12
Dy1 0.01622(17) 0.01765(17) 0.02414(18) -0.00196(10) 0.00935(12) -0.00100(10)
Co1 0.0206(4) 0.0203(4) 0.0249(4) -0.0023(3) 0.0130(3) -0.0022(3)
O1 0.047(3) 0.028(3) 0.072(4) -0.005(3) 0.046(3) -0.002(3)
O2 0.042(3) 0.025(3) 0.048(3) -0.001(2) 0.034(3) 0.001(2)
O3 0.021(2) 0.023(2) 0.034(3) -0.0005(18) 0.015(2) 0.0043(18)
O4 0.031(3) 0.020(3) 0.049(3) -0.001(2) 0.026(2) -0.0004(19)
O5 0.025(2) 0.024(3) 0.038(3) 0.003(2) -0.002(2) -0.006(2)
O6 0.027(2) 0.025(3) 0.027(2) 0.0050(19) 0.0085(19) -0.005(2)
O7 0.024(2) 0.038(3) 0.026(2) -0.001(2) 0.0045(19) -0.010(2)
O8 0.023(2) 0.031(3) 0.032(2) 0.006(2) 0.011(2) -0.006(2)
O1W 0.042(3) 0.033(3) 0.041(3) 0.002(2) 0.010(2) -0.004(3)
O2W 0.047(3) 0.041(3) 0.041(3) -0.010(3) 0.010(3) -0.022(3)
O3W 0.141(8) 0.104(7) 0.126(7) -0.011(6) 0.025(6) 0.024(6)
O4W 0.223(12) 0.241(12) 0.231(12) -0.058(9) 0.132(9) -0.021(9)
N1 0.024(3) 0.027(3) 0.032(3) 0.001(2) 0.017(2) 0.005(2)
N2 0.030(3) 0.023(3) 0.041(3) 0.008(2) 0.023(3) 0.003(2)
N3 0.018(3) 0.026(3) 0.026(3) 0.005(2) 0.010(2) 0.000(2)
N4 0.021(3) 0.025(3) 0.026(3) 0.003(2) 0.010(2) -0.003(2)
C1 0.023(3) 0.019(3) 0.035(3) -0.005(3) 0.016(3) -0.004(2)
C2 0.020(3) 0.023(3) 0.025(3) -0.001(2) 0.013(2) 0.001(2)
C3 0.023(3) 0.029(4) 0.028(3) 0.002(3) 0.012(3) 0.003(3)
C4 0.022(3) 0.019(3) 0.023(3) 0.002(2) 0.011(2) 0.001(2)
C5 0.030(4) 0.027(4) 0.035(4) 0.004(3) 0.019(3) 0.010(3)
C6 0.054(5) 0.034(4) 0.066(6) 0.010(4) 0.041(5) 0.017(4)
C7 0.026(3) 0.017(3) 0.026(3) -0.002(2) 0.009(3) -0.002(2)
C8 0.020(3) 0.020(3) 0.025(3) 0.002(2) 0.008(2) -0.002(2)
C9 0.020(3) 0.021(3) 0.024(3) 0.000(2) 0.010(2) -0.002(2)
C10 0.022(3) 0.025(3) 0.024(3) -0.003(2) 0.010(2) -0.003(3)
C11 0.023(3) 0.034(4) 0.024(3) 0.005(3) 0.010(3) -0.002(3)
C12 0.028(4) 0.068(7) 0.053(5) 0.025(5) 0.011(4) -0.006(4)

loop_
_atom_type_symbol
_atom_type_description
_atom_type_scat_dispersion_real
_atom_type_scat_dispersion_imag
_atom_type_scat_source
C C 0.0033 0.0016 'International Tables Vol C Tables 4.2.6.8 and 6.1.1.4'
H H 0.0000 0.0000 'International Tables Vol C Tables 4.2.6.8 and 6.1.1.4'
N N 0.0061 0.0033 'International Tables Vol C Tables 4.2.6.8 and 6.1.1.4'
O O 0.0106 0.0060 'International Tables Vol C Tables 4.2.6.8 and 6.1.1.4'
Co Co 0.3494 0.9721 'International Tables Vol C Tables 4.2.6.8 and 6.1.1.4'
Dy Dy -0.1892 4.4098 'International Tables Vol C Tables 4.2.6.8 and 6.1.1.4'

loop_
_geom_angle_atom_site_label_1
_geom_angle_atom_site_label_2
_geom_angle_atom_site_label_3
_geom_angle
_geom_angle_site_symmetry_1
_geom_angle_site_symmetry_3
O1 Dy1 O5 78.3(2) . .
O1 Dy1 O7 107.4(2) . .
O5 Dy1 O7 77.10(18) . .
O1 Dy1 O2W 82.0(2) . .
O5 Dy1 O2W 135.81(19) . .
O7 Dy1 O2W 146.96(19) . .
O1 Dy1 O3 76.23(18) . .
O5 Dy1 O3 134.70(17) . .
O7 Dy1 O3 75.67(18) . .
O2W Dy1 O3 76.16(17) . .
O1 Dy1 O1W 89.3(2) . .
O5 Dy1 O1W 69.41(18) . .
O7 Dy1 O1W 138.5(2) . .
O2W Dy1 O1W 71.17(19) . .
O3 Dy1 O1W 145.79(17) . .
O1 Dy1 O4 165.4(2) . 5_666
O5 Dy1 O4 94.91(19) . 5_666
O7 Dy1 O4 83.31(19) . 5_666
O2W Dy1 O4 94.3(2) . 5_666
O3 Dy1 O4 116.83(15) . 5_666
O1W Dy1 O4 76.10(19) . 5_666
O1 Dy1 O3 139.42(18) . 5_666
O5 Dy1 O3 139.29(18) . 5_666
O7 Dy1 O3 76.38(16) . 5_666
O2W Dy1 O3 76.45(17) . 5_666
O3 Dy1 O3 65.48(17) . 5_666
O1W Dy1 O3 114.89(18) . 5_666
O4 Dy1 O3 51.76(16) 5_666 5_666
O1 Dy1 C4 164.5(2) . 5_666
O5 Dy1 C4 117.13(19) . 5_666
O7 Dy1 C4 77.37(18) . 5_666
O2W Dy1 C4 86.30(19) . 5_666
O3 Dy1 C4 91.16(16) . 5_666
O1W Dy1 C4 96.53(19) . 5_666
O4 Dy1 C4 25.75(16) 5_666 5_666
O3 Dy1 C4 26.08(16) 5_666 5_666
N4 Co1 N3 93.9(2) 6_565 7_666
N4 Co1 O2 164.0(2) 6_565 .
N3 Co1 O2 91.7(2) 7_666 .
N4 Co1 N1 98.7(2) 6_565 .
N3 Co1 N1 166.6(2) 7_666 .
O2 Co1 N1 77.3(2) . .
N4 Co1 O6 99.2(2) 6_565 7_666
N3 Co1 O6 78.1(2) 7_666 7_666
O2 Co1 O6 96.7(2) . 7_666
N1 Co1 O6 95.4(2) . 7_666
N4 Co1 O8 77.6(2) 6_565 6_565
N3 Co1 O8 98.8(2) 7_666 6_565
O2 Co1 O8 86.8(2) . 6_565
N1 Co1 O8 88.4(2) . 6_565
O6 Co1 O8 175.37(18) 7_666 6_565
C1 O1 Dy1 155.4(5) . .
C1 O2 Co1 117.3(5) . .
C4 O3 Dy1 151.7(4) . .
C4 O3 Dy1 91.8(4) . 5_666
Dy1 O3 Dy1 114.52(17) . 5_666
C4 O4 Dy1 96.1(4) . 5_666
C7 O5 Dy1 138.3(5) . .
C7 O6 Co1 114.3(4) . 7_666
C10 O7 Dy1 147.5(4) . .
C10 O8 Co1 113.9(4) . 6_566
Dy1 O1W H11 109.4 . .
Dy1 O1W H12 109.6 . .
H11 O1W H12 109.5 . .
Dy1 O2W H21 109.6 . .
Dy1 O2W H22 109.4 . .
H21 O2W H22 109.5 . .
H31 O3W H32 109.9 . .
H41 O4W H42 110.8 . .
C5 N1 C2 106.8(6) . .
C5 N1 Co1 140.6(5) . .
C2 N1 Co1 111.0(4) . .
C5 N2 C3 108.9(6) . .
C5 N2 H2 125.6 . .
C3 N2 H2 125.6 . .
C11 N3 C8 105.6(5) . .
C11 N3 Co1 141.5(5) . 7_666
C8 N3 Co1 112.3(4) . 7_666
C11 N4 C9 105.7(5) . .
C11 N4 Co1 141.3(5) . 6_566
C9 N4 Co1 113.0(4) . 6_566
O2 C1 O1 123.6(6) . .
O2 C1 C2 116.3(6) . .
O1 C1 C2 120.1(6) . .
N1 C2 C3 109.6(6) . .
N1 C2 C1 116.4(6) . .
C3 C2 C1 133.9(6) . .
N2 C3 C2 104.5(6) . .
N2 C3 C4 120.4(6) . .
C2 C3 C4 134.5(6) . .
O4 C4 O3 120.1(6) . .
O4 C4 C3 118.6(6) . .
O3 C4 C3 121.3(6) . .
O4 C4 Dy1 58.2(3) . 5_666
O3 C4 Dy1 62.1(3) . 5_666
C3 C4 Dy1 172.9(5) . 5_666
N1 C5 N2 110.1(6) . .
N1 C5 C6 126.2(7) . .
N2 C5 C6 123.7(7) . .
C5 C6 H6A 109.5 . .
C5 C6 H6B 109.5 . .
H6A C6 H6B 109.5 . .
C5 C6 H6C 109.5 . .
H6A C6 H6C 109.5 . .
H6B C6 H6C 109.5 . .
O6 C7 O5 122.6(6) . .
O6 C7 C8 117.0(6) . .
O5 C7 C8 120.3(6) . .
N3 C8 C9 107.5(6) . .
N3 C8 C7 117.4(6) . .
C9 C8 C7 134.9(6) . .
N4 C9 C8 108.0(6) . .
N4 C9 C10 117.6(6) . .
C8 C9 C10 134.4(6) . .
O8 C10 O7 121.6(6) . .
O8 C10 C9 117.1(6) . .
O7 C10 C9 121.3(6) . .
N3 C11 N4 113.3(6) . .
N3 C11 C12 123.0(7) . .
N4 C11 C12 123.7(6) . .
C11 C12 H12A 109.5 . .
C11 C12 H12B 109.5 . .
H12A C12 H12B 109.5 . .
C11 C12 H12C 109.5 . .
H12A C12 H12C 109.5 . .
H12B C12 H12C 109.5 . .

loop_
_geom_bond_atom_site_label_1
_geom_bond_atom_site_label_2
_geom_bond_distance
_geom_bond_site_symmetry_2
Dy1 O1 2.233(5) .
Dy1 O5 2.285(5) .
Dy1 O7 2.292(5) .
Dy1 O2W 2.352(5) .
Dy1 O3 2.408(5) .
Dy1 O1W 2.408(6) .
Dy1 O4 2.459(5) 5_666
Dy1 O3 2.545(5) 5_666
Dy1 C4 2.878(7) 5_666
Co1 N4 2.089(6) 6_565
Co1 N3 2.090(6) 7_666
Co1 O2 2.121(5) .
Co1 N1 2.143(6) .
Co1 O6 2.163(5) 7_666
Co1 O8 2.187(5) 6_565
O1 C1 1.262(8) .
O2 C1 1.244(8) .
O3 C4 1.266(8) .
O3 Dy1 2.545(5) 5_666
O4 C4 1.257(8) .
O4 Dy1 2.459(5) 5_666
O5 C7 1.269(8) .
O6 C7 1.256(8) .
O6 Co1 2.163(5) 7_666
O7 C10 1.285(8) .
O8 C10 1.254(8) .
O8 Co1 2.187(5) 6_566
O1W H11 0.8401 .
O1W H12 0.8398 .
O2W H21 0.8398 .
O2W H22 0.8401 .
O3W H31 0.8401 .
O3W H32 0.8401 .
O4W H41 0.8399 .
O4W H42 0.8401 .
N1 C5 1.322(9) .
N1 C2 1.372(8) .
N2 C5 1.347(9) .
N2 C3 1.380(9) .
N2 H2 0.8800 .
N3 C11 1.331(9) .
N3 C8 1.372(8) .
N3 Co1 2.090(6) 7_666
N4 C11 1.332(9) .
N4 C9 1.363(8) .
N4 Co1 2.089(6) 6_566
C1 C2 1.489(9) .
C2 C3 1.381(9) .
C3 C4 1.478(9) .
C4 Dy1 2.878(7) 5_666
C5 C6 1.474(10) .
C6 H6A 0.9600 .
C6 H6B 0.9600 .
C6 H6C 0.9600 .
C7 C8 1.473(9) .
C8 C9 1.390(9) .
C9 C10 1.470(9) .
C11 C12 1.492(10) .
C12 H12A 0.9600 .
C12 H12B 0.9600 .
C12 H12C 0.9600 .

loop_
_geom_hbond_atom_site_label_D
_geom_hbond_atom_site_label_H
_geom_hbond_atom_site_label_A
_geom_hbond_distance_DH
_geom_hbond_distance_HA
_geom_hbond_distance_DA
_geom_hbond_angle_DHA
_geom_hbond_site_symmetry_A
O1W H11 O4 0.84 2.13 2.821(8) 139.4 1_565
O1W H12 O3W 0.84 2.22 2.681(8) 114.2 .
O2W H21 O7 0.84 2.02 2.850(8) 171.7 5_666
O3W H31 O4W 0.84 1.85 2.687 176.6 .
O4W H41 O2 0.84 1.90 2.691(7) 156.4 2_655
O4W H42 O1W 0.84 2.72 3.146(8) 113.5 2_655
N2 H2 O6 0.88 2.31 2.859(8) 120.7 1_545

loop_
_geom_torsion_atom_site_label_1
_geom_torsion_atom_site_label_2
_geom_torsion_atom_site_label_3
_geom_torsion_atom_site_label_4
_geom_torsion
_geom_torsion_site_symmetry_1
_geom_torsion_site_symmetry_4
O5 Dy1 O1 C1 174.8(14) . .
O7 Dy1 O1 C1 102.5(13) . .
O2W Dy1 O1 C1 -45.0(13) . .
O3 Dy1 O1 C1 32.6(13) . .
O1W Dy1 O1 C1 -116.1(14) . .
O4 Dy1 O1 C1 -121.6(13) 5_666 .
O3 Dy1 O1 C1 13.2(15) 5_666 .
C4 Dy1 O1 C1 -3.5(19) 5_666 .
N4 Co1 O2 C1 71.8(10) 6_565 .
N3 Co1 O2 C1 -177.5(5) 7_666 .
N1 Co1 O2 C1 -5.3(5) . .
O6 Co1 O2 C1 -99.4(5) 7_666 .
O8 Co1 O2 C1 83.7(5) 6_565 .
O1 Dy1 O3 C4 -9.4(9) . .
O5 Dy1 O3 C4 -67.0(9) . .
O7 Dy1 O3 C4 -121.8(9) . .
O2W Dy1 O3 C4 75.7(9) . .
O1W Dy1 O3 C4 58.2(10) . .
O4 Dy1 O3 C4 163.5(9) 5_666 .
O3 Dy1 O3 C4 156.9(10) 5_666 .
C4 Dy1 O3 C4 161.6(8) 5_666 .
O1 Dy1 O3 Dy1 -166.3(3) . 5_666
O5 Dy1 O3 Dy1 136.1(2) . 5_666
O7 Dy1 O3 Dy1 81.3(2) . 5_666
O2W Dy1 O3 Dy1 -81.2(2) . 5_666
O1W Dy1 O3 Dy1 -98.7(3) . 5_666
O4 Dy1 O3 Dy1 6.7(3) 5_666 5_666
O3 Dy1 O3 Dy1 0.0 5_666 5_666
C4 Dy1 O3 Dy1 4.7(2) 5_666 5_666
O1 Dy1 O5 C7 -45.8(7) . .
O7 Dy1 O5 C7 65.4(7) . .
O2W Dy1 O5 C7 -111.3(7) . .
O3 Dy1 O5 C7 11.1(8) . .
O1W Dy1 O5 C7 -139.5(8) . .
O4 Dy1 O5 C7 147.3(7) 5_666 .
O3 Dy1 O5 C7 115.8(7) 5_666 .
C4 Dy1 O5 C7 133.7(7) 5_666 .
O1 Dy1 O7 C10 31.6(9) . .
O5 Dy1 O7 C10 -41.6(9) . .
O2W Dy1 O7 C10 134.1(8) . .
O3 Dy1 O7 C10 101.8(9) . .
O1W Dy1 O7 C10 -78.1(10) . .
O4 Dy1 O7 C10 -138.2(9) 5_666 .
O3 Dy1 O7 C10 169.6(9) 5_666 .
C4 Dy1 O7 C10 -163.7(9) 5_666 .
N4 Co1 N1 C5 9.1(8) 6_565 .
N3 Co1 N1 C5 -151.0(9) 7_666 .
O2 Co1 N1 C5 173.3(8) . .
O6 Co1 N1 C5 -91.0(8) 7_666 .
O8 Co1 N1 C5 86.3(8) 6_565 .
N4 Co1 N1 C2 -153.8(4) 6_565 .
N3 Co1 N1 C2 46.1(12) 7_666 .
O2 Co1 N1 C2 10.4(4) . .
O6 Co1 N1 C2 106.0(5) 7_666 .
O8 Co1 N1 C2 -76.7(5) 6_565 .
Co1 O2 C1 O1 177.7(6) . .
Co1 O2 C1 C2 -0.7(8) . .
Dy1 O1 C1 O2 139.8(11) . .
Dy1 O1 C1 C2 -41.8(17) . .
C5 N1 C2 C3 -2.1(8) . .
Co1 N1 C2 C3 166.6(5) . .
C5 N1 C2 C1 176.9(6) . .
Co1 N1 C2 C1 -14.3(7) . .
O2 C1 C2 N1 10.6(9) . .
O1 C1 C2 N1 -167.9(6) . .
O2 C1 C2 C3 -170.6(7) . .
O1 C1 C2 C3 10.9(12) . .
C5 N2 C3 C2 -0.6(8) . .
C5 N2 C3 C4 171.8(6) . .
N1 C2 C3 N2 1.7(8) . .
C1 C2 C3 N2 -177.2(7) . .
N1 C2 C3 C4 -169.1(7) . .
C1 C2 C3 C4 12.0(14) . .
Dy1 O4 C4 O3 5.8(7) 5_666 .
Dy1 O4 C4 C3 -172.7(5) 5_666 .
Dy1 O3 C4 O4 -164.7(6) . .
Dy1 O3 C4 O4 -5.6(6) 5_666 .
Dy1 O3 C4 C3 13.8(13) . .
Dy1 O3 C4 C3 172.9(6) 5_666 .
Dy1 O3 C4 Dy1 -159.1(9) . 5_666
N2 C3 C4 O4 -9.7(10) . .
C2 C3 C4 O4 159.9(8) . .
N2 C3 C4 O3 171.7(6) . .
C2 C3 C4 O3 -18.6(12) . .
N2 C3 C4 Dy1 -71(4) . 5_666
C2 C3 C4 Dy1 99(4) . 5_666
C2 N1 C5 N2 1.7(8) . .
Co1 N1 C5 N2 -161.6(6) . .
C2 N1 C5 C6 -179.5(8) . .
Co1 N1 C5 C6 17.1(14) . .
C3 N2 C5 N1 -0.7(9) . .
C3 N2 C5 C6 -179.5(8) . .
Co1 O6 C7 O5 168.2(5) 7_666 .
Co1 O6 C7 C8 -9.5(7) 7_666 .
Dy1 O5 C7 O6 126.2(7) . .
Dy1 O5 C7 C8 -56.2(10) . .
C11 N3 C8 C9 0.4(8) . .
Co1 N3 C8 C9 -172.6(4) 7_666 .
C11 N3 C8 C7 176.1(6) . .
Co1 N3 C8 C7 3.2(7) 7_666 .
O6 C7 C8 N3 4.5(9) . .
O5 C7 C8 N3 -173.3(6) . .
O6 C7 C8 C9 178.8(7) . .
O5 C7 C8 C9 1.0(12) . .
C11 N4 C9 C8 1.3(8) . .
Co1 N4 C9 C8 179.3(4) 6_566 .
C11 N4 C9 C10 -180.0(6) . .
Co1 N4 C9 C10 -2.0(7) 6_566 .
N3 C8 C9 N4 -1.0(7) . .
C7 C8 C9 N4 -175.7(7) . .
N3 C8 C9 C10 -179.5(7) . .
C7 C8 C9 C10 5.8(14) . .
Co1 O8 C10 O7 169.2(5) 6_566 .
Co1 O8 C10 C9 -10.5(8) 6_566 .
Dy1 O7 C10 O8 -161.0(6) . .
Dy1 O7 C10 C9 18.6(13) . .
N4 C9 C10 O8 8.8(9) . .
C8 C9 C10 O8 -172.9(7) . .
N4 C9 C10 O7 -170.9(6) . .
C8 C9 C10 O7 7.4(12) . .
C8 N3 C11 N4 0.5(8) . .
Co1 N3 C11 N4 169.9(5) 7_666 .
C8 N3 C11 C12 -179.9(8) . .
Co1 N3 C11 C12 -10.4(14) 7_666 .
C9 N4 C11 N3 -1.1(8) . .
Co1 N4 C11 N3 -178.2(5) 6_566 .
C9 N4 C11 C12 179.2(8) . .
Co1 N4 C11 C12 2.2(14) 6_566 .
